data_4106779
loop_
_publ_author_name
'Chandra Kanta De'
'Daniel Seidel'

_publ_section_title
;
 Catalytic Enantioselective Desymmetrization ofmeso-Diamines: A Dual
 Small-Molecule Catalysis Approach
;
_journal_name_full 'Journal of the American Chemical Society'
_journal_page_first 14538
_journal_page_last 14541
_journal_paper_doi 10.1021/ja2060462
_journal_volume 133
_journal_year 2011
_chemical_absolute_configuration ad
_chemical_formula_sum 'C34 H37 Cl2 N5 O4'
_chemical_formula_weight 650.59
_chemical_name_systematic
; 
 ? 
;
_space_group_IT_number 4
_symmetry_cell_setting monoclinic
_symmetry_space_group_name_Hall 'P 2yb'
_symmetry_space_group_name_H-M 'P 1 21 1'
_atom_sites_solution_hydrogens geom
_atom_sites_solution_primary direct
_atom_sites_solution_secondary difmap
_audit_creation_method SHELXL-97
_cell_angle_alpha 90.00
_cell_angle_beta 97.186(5)
_cell_angle_gamma 90.00
_cell_formula_units_Z 2
_cell_length_a 6.5424(14)
_cell_length_b 14.242(3)
_cell_length_c 17.525(3)
_cell_measurement_reflns_used 1127
_cell_measurement_temperature 100(2)
_cell_measurement_theta_max 22.98
_cell_measurement_theta_min 2.34
_cell_volume 1620.1(6)
_computing_cell_refinement 'Bruker SAINT'
_computing_data_collection 'Bruker APEX2'
_computing_data_reduction 'Bruker SAINT'
_computing_molecular_graphics 'Bruker SHELXTL'
_computing_publication_material 'Bruker SHELXTL'
_computing_structure_refinement 'SHELXL-97 (Sheldrick, 2008)'
_computing_structure_solution 'SHELXS-97 (Sheldrick, 2008)'
_diffrn_ambient_temperature 100(2)
_diffrn_measured_fraction_theta_full 0.999
_diffrn_measured_fraction_theta_max 0.999
_diffrn_measurement_device_type 'Bruker Smart APEX CCD diffractometer'
_diffrn_measurement_method '\f and \w scans'
_diffrn_radiation_monochromator graphite
_diffrn_radiation_source 'fine-focus sealed tube'
_diffrn_radiation_type MoK\a
_diffrn_radiation_wavelength 0.71073
_diffrn_reflns_av_R_equivalents 0.0752
_diffrn_reflns_av_sigmaI/netI 0.1022
_diffrn_reflns_limit_h_max 7
_diffrn_reflns_limit_h_min -7
_diffrn_reflns_limit_k_max 16
_diffrn_reflns_limit_k_min -15
_diffrn_reflns_limit_l_max 19
_diffrn_reflns_limit_l_min -19
_diffrn_reflns_number 11739
_diffrn_reflns_theta_full 23.56
_diffrn_reflns_theta_max 23.56
_diffrn_reflns_theta_min 1.17
_exptl_absorpt_coefficient_mu 0.247
_exptl_absorpt_correction_T_max .925
_exptl_absorpt_correction_T_min .795
_exptl_absorpt_correction_type multi-scan
_exptl_absorpt_process_details 'Bruker SAINT (SADABS)'
_exptl_crystal_colour colourless
_exptl_crystal_density_diffrn 1.334
_exptl_crystal_description needle
_exptl_crystal_F_000 684
_exptl_crystal_size_max .19
_exptl_crystal_size_mid .01
_exptl_crystal_size_min .005
_refine_diff_density_max 0.288
_refine_diff_density_min -0.234
_refine_diff_density_rms 0.052
_refine_ls_abs_structure_details 'Flack H D (1983), Acta Cryst. A39, 876-881'
_refine_ls_abs_structure_Flack 0.02(9)
_refine_ls_extinction_method none
_refine_ls_goodness_of_fit_ref 1.003
_refine_ls_hydrogen_treatment constr
_refine_ls_matrix_type full
_refine_ls_number_parameters 410
_refine_ls_number_reflns 4806
_refine_ls_number_restraints 640
_refine_ls_restrained_S_all 0.950
_refine_ls_R_factor_all 0.0843
_refine_ls_R_factor_gt 0.0572
_refine_ls_shift/su_max 0.000
_refine_ls_shift/su_mean 0.000
_refine_ls_structure_factor_coef Fsqd
_refine_ls_weighting_details 'calc w=1/[\s^2^(Fo^2^)+(0.0380P)^2^+0.0000P] where P=(Fo^2^+2Fc^2^)/3'
_refine_ls_weighting_scheme calc
_refine_ls_wR_factor_gt 0.1071
_refine_ls_wR_factor_ref 0.1152
_reflns_number_gt 3598
_reflns_number_total 4806
_reflns_threshold_expression >2sigma(I)
_cod_data_source_file ja2060462_si_002.cif
_cod_data_source_block chandra_180
_cod_database_code 4106779

loop_
_symmetry_equiv_pos_as_xyz
'x, y, z'
'-x, y+1/2, -z'

loop_
_atom_site_label
_atom_site_type_symbol
_atom_site_fract_x
_atom_site_fract_y
_atom_site_fract_z
_atom_site_U_iso_or_equiv
_atom_site_adp_type
_atom_site_occupancy
_atom_site_symmetry_multiplicity
_atom_site_calc_flag
_atom_site_refinement_flags
Cl1 Cl 1.2035(2) 0.30352(8) 0.28565(7) 0.0375(3) Uani 1 1 d U
Cl2 Cl 0.1600(2) 1.05120(9) 0.20421(8) 0.0421(4) Uani 1 1 d U
O1 O 0.3451(5) 0.5754(2) 0.09696(18) 0.0332(9) Uani 1 1 d U
O2 O 1.0341(5) 0.7648(2) 0.38073(18) 0.0343(9) Uani 1 1 d U
N1 N 0.6223(6) 0.6656(3) 0.1330(2) 0.0215(9) Uani 1 1 d U
H1N H 0.7089 0.7058 0.1193 0.026 Uiso 1 1 calc R
N2 N 0.7394(6) 0.6846(3) 0.3446(2) 0.0229(9) Uani 1 1 d U
H2N H 0.6467 0.6476 0.3582 0.027 Uiso 1 1 calc R
N3 N 0.8968(6) 0.6715(3) 0.4675(2) 0.0292(10) Uani 1 1 d U
H3N H 0.7835 0.6457 0.4765 0.035 Uiso 1 1 calc R
C1 C 0.7207(7) 0.7175(3) 0.2666(3) 0.0229(10) Uani 1 1 d U
H1 H 0.8583 0.7347 0.2549 0.028 Uiso 1 1 calc R
C2 C 0.6406(7) 0.6358(3) 0.2129(3) 0.0215(10) Uani 1 1 d U
H2 H 0.5026 0.6191 0.2246 0.026 Uiso 1 1 calc R
C3 C 0.4724(7) 0.6319(3) 0.0793(3) 0.0236(11) Uani 1 1 d U
C4 C 0.4683(7) 0.6692(3) -0.0017(3) 0.0237(11) Uani 1 1 d U
C5 C 0.2810(8) 0.6690(3) -0.0465(3) 0.0279(12) Uani 1 1 d U
H5 H 0.1657 0.6444 -0.0275 0.033 Uiso 1 1 calc R
C6 C 0.2643(8) 0.7063(4) -0.1214(3) 0.0354(13) Uani 1 1 d U
H6 H 0.1375 0.7082 -0.1521 0.042 Uiso 1 1 calc R
C7 C 0.4384(8) 0.7400(3) -0.1486(3) 0.0305(12) Uani 1 1 d U
H7 H 0.4292 0.7654 -0.1978 0.037 Uiso 1 1 calc R
C8 C 0.6267(8) 0.7364(3) -0.1035(3) 0.0336(12) Uani 1 1 d U
H8 H 0.7437 0.7584 -0.1229 0.040 Uiso 1 1 calc R
C9 C 0.6433(8) 0.7006(3) -0.0302(3) 0.0313(12) Uani 1 1 d U
H9 H 0.7709 0.6975 -0.0002 0.038 Uiso 1 1 calc R
C10 C 0.7779(6) 0.5489(3) 0.2275(3) 0.0233(10) Uani 1 1 d U
C11 C 0.7195(7) 0.4747(3) 0.2699(3) 0.0248(11) Uani 1 1 d U
H11 H 0.5906 0.4758 0.2870 0.030 Uiso 1 1 calc R
C12 C 0.8475(7) 0.3986(3) 0.2879(3) 0.0282(12) Uani 1 1 d U
H12 H 0.8063 0.3489 0.3168 0.034 Uiso 1 1 calc R
C13 C 1.0380(7) 0.3982(3) 0.2618(3) 0.0245(11) Uani 1 1 d U
C14 C 1.1002(7) 0.4712(3) 0.2187(3) 0.0291(12) Uani 1 1 d U
H14 H 1.2286 0.4696 0.2012 0.035 Uiso 1 1 calc R
C15 C 0.9712(7) 0.5466(3) 0.2017(3) 0.0291(11) Uani 1 1 d U
H15 H 1.0130 0.5963 0.1729 0.035 Uiso 1 1 calc R
C16 C 0.8969(7) 0.7099(3) 0.3966(3) 0.0232(11) Uani 1 1 d U
C17 C 1.0559(8) 0.6691(3) 0.5267(3) 0.0246(11) Uani 1 1 d U
C18 C 1.2462(7) 0.7106(3) 0.5248(3) 0.0300(12) Uani 1 1 d U
H18 H 1.2697 0.7457 0.4820 0.036 Uiso 1 1 calc R
C19 C 1.4021(8) 0.7011(3) 0.5851(3) 0.0320(12) Uani 1 1 d U
H19 H 1.5277 0.7306 0.5823 0.038 Uiso 1 1 calc R
C20 C 1.3760(8) 0.6493(4) 0.6486(3) 0.0370(13) Uani 1 1 d U
H20 H 1.4843 0.6401 0.6876 0.044 Uiso 1 1 calc R
C21 C 1.1813(8) 0.6101(4) 0.6534(3) 0.0356(13) Uani 1 1 d U
H21 H 1.1576 0.5784 0.6978 0.043 Uiso 1 1 calc R
C22 C 1.0267(8) 0.6177(4) 0.5943(3) 0.0350(13) Uani 1 1 d U
H22 H 0.9005 0.5890 0.5979 0.042 Uiso 1 1 calc R
C23 C 0.5840(7) 0.8029(3) 0.2538(2) 0.0231(10) Uani 1 1 d U
C24 C 0.6425(7) 0.8799(3) 0.2132(3) 0.0271(11) Uani 1 1 d U
H24 H 0.7693 0.8789 0.1945 0.032 Uiso 1 1 calc R
C25 C 0.5180(7) 0.9582(3) 0.1998(3) 0.0303(12) Uani 1 1 d U
H25 H 0.5615 1.0101 0.1740 0.036 Uiso 1 1 calc R
C26 C 0.3272(7) 0.9570(3) 0.2259(3) 0.0254(11) Uani 1 1 d U
C27 C 0.2649(7) 0.8827(3) 0.2677(3) 0.0259(11) Uani 1 1 d U
H27 H 0.1384 0.8840 0.2867 0.031 Uiso 1 1 calc R
C28 C 0.3935(7) 0.8070(3) 0.2806(3) 0.0245(11) Uani 1 1 d U
H28 H 0.3515 0.7565 0.3085 0.029 Uiso 1 1 calc R
N4 N 0.2975(6) 0.4583(3) 0.4803(2) 0.0275(10) Uani 1 1 d U
O3 O 0.5234(5) 0.5524(3) 0.4278(2) 0.0434(9) Uani 1 1 d U
C32 C 0.3465(8) 0.5214(3) 0.4307(3) 0.0341(12) Uani 1 1 d U
H32 H 0.2410 0.5444 0.3951 0.041 Uiso 1 1 calc R
C33 C 0.4486(8) 0.4207(4) 0.5394(3) 0.0473(15) Uani 1 1 d U
H33A H 0.4252 0.4457 0.5885 0.071 Uiso 1 1 calc R
H33B H 0.5841 0.4379 0.5288 0.071 Uiso 1 1 calc R
H33C H 0.4370 0.3535 0.5403 0.071 Uiso 1 1 calc R
C34 C 0.0880(8) 0.4238(4) 0.4789(3) 0.0429(15) Uani 1 1 d U
H34A H 0.0451 0.4306 0.5291 0.064 Uiso 1 1 calc R
H34B H 0.0828 0.3587 0.4645 0.064 Uiso 1 1 calc R
H34C H -0.0023 0.4593 0.4423 0.064 Uiso 1 1 calc R
N5 N 1.1284(6) 0.8838(3) 0.0355(2) 0.0285(10) Uani 1 1 d U
O4 O 0.9781(4) 0.7813(2) 0.11111(18) 0.0321(8) Uani 1 1 d U
C35 C 1.1305(7) 0.8158(3) 0.0875(3) 0.0241(11) Uani 1 1 d U
H35 H 1.2585 0.7922 0.1077 0.029 Uiso 1 1 calc R
C36 C 0.9350(9) 0.9276(4) 0.0048(3) 0.0608(18) Uani 1 1 d U
H36A H 0.8270 0.9054 0.0326 0.091 Uiso 1 1 calc R
H36B H 0.9031 0.9119 -0.0486 0.091 Uiso 1 1 calc R
H36C H 0.9471 0.9945 0.0103 0.091 Uiso 1 1 calc R
C37 C 1.3176(9) 0.9157(4) 0.0093(3) 0.0470(16) Uani 1 1 d U
H37A H 1.4311 0.8796 0.0341 0.070 Uiso 1 1 calc R
H37B H 1.3385 0.9808 0.0220 0.070 Uiso 1 1 calc R
H37C H 1.3090 0.9078 -0.0454 0.070 Uiso 1 1 calc R

loop_
_atom_site_aniso_label
_atom_site_aniso_U_11
_atom_site_aniso_U_22
_atom_site_aniso_U_33
_atom_site_aniso_U_23
_atom_site_aniso_U_13
_atom_site_aniso_U_12
Cl1 0.0426(8) 0.0333(8) 0.0378(8) 0.0072(6) 0.0099(6) 0.0145(7)
Cl2 0.0371(8) 0.0265(7) 0.0651(10) 0.0049(7) 0.0158(7) 0.0092(7)
O1 0.037(2) 0.031(2) 0.031(2) 0.0046(15) 0.0069(16) -0.0115(17)
O2 0.0309(19) 0.036(2) 0.037(2) 0.0093(17) 0.0083(16) -0.0104(17)
N1 0.017(2) 0.021(2) 0.028(2) 0.0055(18) 0.0095(18) 0.0037(17)
N2 0.023(2) 0.020(2) 0.026(2) 0.0048(17) 0.0075(18) -0.0044(18)
N3 0.031(2) 0.032(2) 0.025(2) 0.0044(19) 0.0052(18) -0.0034(19)
C1 0.023(2) 0.018(2) 0.028(2) 0.003(2) 0.007(2) -0.006(2)
C2 0.016(2) 0.018(2) 0.031(3) -0.003(2) 0.005(2) 0.001(2)
C3 0.024(3) 0.017(2) 0.031(3) -0.006(2) 0.006(2) 0.009(2)
C4 0.020(2) 0.015(2) 0.037(3) -0.009(2) 0.005(2) -0.001(2)
C5 0.029(3) 0.025(3) 0.028(3) -0.007(2) -0.003(2) -0.004(2)
C6 0.035(3) 0.026(3) 0.043(3) -0.005(2) 0.000(2) 0.003(2)
C7 0.037(3) 0.026(3) 0.030(3) -0.004(2) 0.008(2) 0.003(2)
C8 0.042(3) 0.031(3) 0.029(3) -0.005(2) 0.007(2) -0.002(2)
C9 0.026(3) 0.036(3) 0.033(3) 0.000(2) 0.005(2) 0.004(2)
C10 0.021(2) 0.018(2) 0.031(3) -0.001(2) 0.003(2) 0.002(2)
C11 0.020(2) 0.025(3) 0.030(3) -0.001(2) 0.008(2) 0.001(2)
C12 0.032(3) 0.020(3) 0.034(3) -0.002(2) 0.010(2) 0.000(2)
C13 0.030(3) 0.016(2) 0.027(3) 0.000(2) 0.005(2) 0.004(2)
C14 0.026(3) 0.034(3) 0.029(3) -0.002(2) 0.011(2) 0.003(2)
C15 0.034(3) 0.020(2) 0.035(3) 0.001(2) 0.012(2) 0.001(2)
C16 0.029(3) 0.020(3) 0.022(2) 0.002(2) 0.011(2) 0.005(2)
C17 0.028(3) 0.019(2) 0.028(2) 0.001(2) 0.008(2) 0.004(2)
C18 0.028(3) 0.029(3) 0.031(3) 0.001(2) -0.002(2) 0.004(2)
C19 0.026(3) 0.032(3) 0.038(3) 0.000(2) 0.001(2) 0.002(2)
C20 0.044(3) 0.037(3) 0.030(3) -0.004(2) 0.000(2) 0.005(3)
C21 0.049(3) 0.031(3) 0.027(3) 0.005(2) 0.006(2) 0.006(3)
C22 0.036(3) 0.033(3) 0.037(3) 0.003(2) 0.007(2) 0.006(3)
C23 0.026(2) 0.019(2) 0.026(2) -0.004(2) 0.008(2) -0.004(2)
C24 0.024(3) 0.022(2) 0.038(3) -0.004(2) 0.016(2) -0.008(2)
C25 0.028(3) 0.017(2) 0.048(3) -0.001(2) 0.012(2) -0.004(2)
C26 0.027(3) 0.016(2) 0.032(3) -0.001(2) 0.000(2) 0.004(2)
C27 0.026(3) 0.021(3) 0.033(3) -0.008(2) 0.010(2) -0.003(2)
C28 0.024(2) 0.020(2) 0.031(3) 0.002(2) 0.009(2) -0.002(2)
N4 0.031(2) 0.025(2) 0.029(2) -0.0020(19) 0.0149(19) -0.0024(19)
O3 0.046(2) 0.041(2) 0.049(2) -0.004(2) 0.0276(18) -0.022(2)
C32 0.043(3) 0.025(3) 0.037(3) -0.009(2) 0.017(2) -0.003(2)
C33 0.042(3) 0.048(4) 0.052(4) 0.006(3) 0.007(3) 0.006(3)
C34 0.038(3) 0.037(3) 0.057(4) -0.009(3) 0.020(3) -0.013(3)
N5 0.032(2) 0.021(2) 0.032(2) 0.0020(18) 0.0052(19) 0.0015(19)
O4 0.0214(17) 0.039(2) 0.038(2) -0.0047(17) 0.0102(15) -0.0129(16)
C35 0.024(3) 0.023(3) 0.025(3) -0.005(2) 0.005(2) 0.006(2)
C36 0.061(4) 0.047(4) 0.066(4) 0.006(3) -0.026(3) 0.012(3)
C37 0.070(4) 0.033(3) 0.041(3) -0.001(3) 0.019(3) -0.021(3)

loop_
_atom_type_symbol
_atom_type_description
_atom_type_scat_dispersion_real
_atom_type_scat_dispersion_imag
_atom_type_scat_source
C C 0.0033 0.0016 'International Tables Vol C Tables 4.2.6.8 and 6.1.1.4'
H H 0.0000 0.0000 'International Tables Vol C Tables 4.2.6.8 and 6.1.1.4'
O O 0.0106 0.0060 'International Tables Vol C Tables 4.2.6.8 and 6.1.1.4'
N N 0.0061 0.0033 'International Tables Vol C Tables 4.2.6.8 and 6.1.1.4'
Cl Cl 0.1484 0.1585 'International Tables Vol C Tables 4.2.6.8 and 6.1.1.4'

loop_
_geom_angle_atom_site_label_1
_geom_angle_atom_site_label_2
_geom_angle_atom_site_label_3
_geom_angle
C3 N1 C2 121.9(4)
C3 N1 H1N 119.1
C2 N1 H1N 119.1
C16 N2 C1 121.9(4)
C16 N2 H2N 119.0
C1 N2 H2N 119.0
C16 N3 C17 127.9(4)
C16 N3 H3N 116.1
C17 N3 H3N 116.1
N2 C1 C23 112.5(4)
N2 C1 C2 108.5(3)
C23 C1 C2 111.5(3)
N2 C1 H1 108.1
C23 C1 H1 108.1
C2 C1 H1 108.1
N1 C2 C10 111.9(4)
N1 C2 C1 110.3(3)
C10 C2 C1 111.1(3)
N1 C2 H2 107.8
C10 C2 H2 107.8
C1 C2 H2 107.8
O1 C3 N1 120.8(4)
O1 C3 C4 122.3(4)
N1 C3 C4 116.8(4)
C5 C4 C9 121.1(5)
C5 C4 C3 116.5(4)
C9 C4 C3 122.4(4)
C4 C5 C6 119.5(5)
C4 C5 H5 120.3
C6 C5 H5 120.3
C7 C6 C5 119.0(5)
C7 C6 H6 120.5
C5 C6 H6 120.5
C6 C7 C8 120.5(5)
C6 C7 H7 119.8
C8 C7 H7 119.8
C9 C8 C7 120.7(5)
C9 C8 H8 119.6
C7 C8 H8 119.6
C8 C9 C4 119.1(5)
C8 C9 H9 120.5
C4 C9 H9 120.5
C11 C10 C15 118.8(4)
C11 C10 C2 121.0(4)
C15 C10 C2 120.1(4)
C10 C11 C12 121.7(4)
C10 C11 H11 119.2
C12 C11 H11 119.2
C13 C12 C11 118.3(4)
C13 C12 H12 120.8
C11 C12 H12 120.8
C14 C13 C12 121.3(5)
C14 C13 Cl1 119.9(4)
C12 C13 Cl1 118.8(4)
C15 C14 C13 119.6(4)
C15 C14 H14 120.2
C13 C14 H14 120.2
C14 C15 C10 120.3(5)
C14 C15 H15 119.9
C10 C15 H15 119.9
O2 C16 N2 122.1(4)
O2 C16 N3 122.6(5)
N2 C16 N3 115.3(4)
N3 C17 C18 124.7(5)
N3 C17 C22 118.2(5)
C18 C17 C22 117.0(5)
C19 C18 C17 121.4(5)
C19 C18 H18 119.3
C17 C18 H18 119.3
C20 C19 C18 121.5(5)
C20 C19 H19 119.3
C18 C19 H19 119.3
C19 C20 C21 118.1(5)
C19 C20 H20 121.0
C21 C20 H20 121.0
C22 C21 C20 121.2(5)
C22 C21 H21 119.4
C20 C21 H21 119.4
C21 C22 C17 120.6(5)
C21 C22 H22 119.7
C17 C22 H22 119.7
C28 C23 C24 117.2(4)
C28 C23 C1 121.6(4)
C24 C23 C1 121.1(4)
C25 C24 C23 122.0(4)
C25 C24 H24 119.0
C23 C24 H24 119.0
C26 C25 C24 118.1(4)
C26 C25 H25 120.9
C24 C25 H25 120.9
C27 C26 C25 121.6(5)
C27 C26 Cl2 119.2(4)
C25 C26 Cl2 119.2(4)
C28 C27 C26 118.4(4)
C28 C27 H27 120.8
C26 C27 H27 120.8
C27 C28 C23 122.5(4)
C27 C28 H28 118.8
C23 C28 H28 118.8
C32 N4 C33 121.7(4)
C32 N4 C34 121.7(5)
C33 N4 C34 116.6(4)
O3 C32 N4 125.0(5)
O3 C32 H32 117.5
N4 C32 H32 117.5
N4 C33 H33A 109.5
N4 C33 H33B 109.5
H33A C33 H33B 109.5
N4 C33 H33C 109.5
H33A C33 H33C 109.5
H33B C33 H33C 109.5
N4 C34 H34A 109.5
N4 C34 H34B 109.5
H34A C34 H34B 109.5
N4 C34 H34C 109.5
H34A C34 H34C 109.5
H34B C34 H34C 109.5
C35 N5 C37 120.7(4)
C35 N5 C36 120.1(4)
C37 N5 C36 119.3(4)
O4 C35 N5 125.7(5)
O4 C35 H35 117.2
N5 C35 H35 117.2
N5 C36 H36A 109.5
N5 C36 H36B 109.5
H36A C36 H36B 109.5
N5 C36 H36C 109.5
H36A C36 H36C 109.5
H36B C36 H36C 109.5
N5 C37 H37A 109.5
N5 C37 H37B 109.5
H37A C37 H37B 109.5
N5 C37 H37C 109.5
H37A C37 H37C 109.5
H37B C37 H37C 109.5

loop_
_geom_bond_atom_site_label_1
_geom_bond_atom_site_label_2
_geom_bond_distance
Cl1 C13 1.747(5)
Cl2 C26 1.742(5)
O1 C3 1.225(5)
O2 C16 1.247(5)
N1 C3 1.359(6)
N1 C2 1.454(6)
N1 H1N 0.8600
N2 C16 1.337(6)
N2 C1 1.435(6)
N2 H2N 0.8600
N3 C16 1.357(6)
N3 C17 1.376(6)
N3 H3N 0.8600
C1 C23 1.510(6)
C1 C2 1.547(5)
C1 H1 0.9800
C2 C10 1.531(6)
C2 H2 0.9800
C3 C4 1.513(7)
C4 C5 1.370(7)
C4 C9 1.379(6)
C5 C6 1.409(7)
C5 H5 0.9300
C6 C7 1.375(7)
C6 H6 0.9300
C7 C8 1.379(7)
C7 H7 0.9300
C8 C9 1.374(7)
C8 H8 0.9300
C9 H9 0.9300
C10 C11 1.373(6)
C10 C15 1.396(6)
C11 C12 1.382(6)
C11 H11 0.9300
C12 C13 1.380(6)
C12 H12 0.9300
C13 C14 1.377(6)
C14 C15 1.375(6)
C14 H14 0.9300
C15 H15 0.9300
C17 C18 1.383(7)
C17 C22 1.425(7)
C18 C19 1.380(6)
C18 H18 0.9300
C19 C20 1.363(7)
C19 H19 0.9300
C20 C21 1.403(7)
C20 H20 0.9300
C21 C22 1.359(7)
C21 H21 0.9300
C22 H22 0.9300
C23 C28 1.387(6)
C23 C24 1.387(6)
C24 C25 1.383(6)
C24 H24 0.9300
C25 C26 1.382(6)
C25 H25 0.9300
C26 C27 1.378(6)
C27 C28 1.369(6)
C27 H27 0.9300
C28 H28 0.9300
N4 C32 1.318(6)
N4 C33 1.442(6)
N4 C34 1.453(6)
O3 C32 1.246(5)
C32 H32 0.9300
C33 H33A 0.9600
C33 H33B 0.9600
C33 H33C 0.9600
C34 H34A 0.9600
C34 H34B 0.9600
C34 H34C 0.9600
N5 C35 1.328(6)
N5 C37 1.446(6)
N5 C36 1.452(6)
O4 C35 1.229(5)
C35 H35 0.9300
C36 H36A 0.9600
C36 H36B 0.9600
C36 H36C 0.9600
C37 H37A 0.9600
C37 H37B 0.9600
C37 H37C 0.9600

loop_
_geom_hbond_atom_site_label_D
_geom_hbond_atom_site_label_H
_geom_hbond_atom_site_label_A
_geom_hbond_distance_DH
_geom_hbond_distance_HA
_geom_hbond_distance_DA
_geom_hbond_angle_DHA
N1 H1N O4 0.86 2.08 2.916(5) 162.6
N2 H2N O3 0.86 2.05 2.861(5) 155.9
N3 H3N O3 0.86 2.24 2.984(5) 144.6

loop_
_geom_torsion_atom_site_label_1
_geom_torsion_atom_site_label_2
_geom_torsion_atom_site_label_3
_geom_torsion_atom_site_label_4
_geom_torsion
C16 N2 C1 C23 -95.4(5)
C16 N2 C1 C2 140.7(4)
C3 N1 C2 C10 89.3(5)
C3 N1 C2 C1 -146.5(4)
N2 C1 C2 N1 -179.1(4)
C23 C1 C2 N1 56.5(4)
N2 C1 C2 C10 -54.4(4)
C23 C1 C2 C10 -178.8(4)
C2 N1 C3 O1 0.9(6)
C2 N1 C3 C4 179.4(4)
O1 C3 C4 C5 25.4(7)
N1 C3 C4 C5 -153.1(4)
O1 C3 C4 C9 -153.6(5)
N1 C3 C4 C9 28.0(6)
C9 C4 C5 C6 -3.6(7)
C3 C4 C5 C6 177.4(4)
C4 C5 C6 C7 1.7(7)
C5 C6 C7 C8 0.7(7)
C6 C7 C8 C9 -1.1(8)
C7 C8 C9 C4 -0.8(8)
C5 C4 C9 C8 3.2(7)
C3 C4 C9 C8 -177.9(4)
N1 C2 C10 C11 -134.7(5)
C1 C2 C10 C11 101.5(5)
N1 C2 C10 C15 49.3(6)
C1 C2 C10 C15 -74.5(5)
C15 C10 C11 C12 0.3(7)
C2 C10 C11 C12 -175.7(4)
C10 C11 C12 C13 -0.2(7)
C11 C12 C13 C14 -0.2(7)
C11 C12 C13 Cl1 178.7(3)
C12 C13 C14 C15 0.5(7)
Cl1 C13 C14 C15 -178.4(4)
C13 C14 C15 C10 -0.4(7)
C11 C10 C15 C14 0.0(7)
C2 C10 C15 C14 176.0(4)
C1 N2 C16 O2 1.4(7)
C1 N2 C16 N3 -178.5(4)
C17 N3 C16 O2 -14.3(8)
C17 N3 C16 N2 165.7(4)
C16 N3 C17 C18 3.2(8)
C16 N3 C17 C22 -174.6(5)
N3 C17 C18 C19 -176.6(5)
C22 C17 C18 C19 1.2(7)
C17 C18 C19 C20 0.9(8)
C18 C19 C20 C21 -3.8(8)
C19 C20 C21 C22 4.6(8)
C20 C21 C22 C17 -2.6(8)
N3 C17 C22 C21 177.6(5)
C18 C17 C22 C21 -0.4(7)
N2 C1 C23 C28 -47.1(6)
C2 C1 C23 C28 75.1(5)
N2 C1 C23 C24 134.3(5)
C2 C1 C23 C24 -103.6(5)
C28 C23 C24 C25 0.2(7)
C1 C23 C24 C25 178.9(4)
C23 C24 C25 C26 -2.2(7)
C24 C25 C26 C27 3.5(7)
C24 C25 C26 Cl2 -175.7(4)
C25 C26 C27 C28 -2.7(7)
Cl2 C26 C27 C28 176.5(3)
C26 C27 C28 C23 0.6(7)
C24 C23 C28 C27 0.6(7)
C1 C23 C28 C27 -178.1(4)
C33 N4 C32 O3 2.2(8)
C34 N4 C32 O3 -178.5(4)
C37 N5 C35 O4 -177.0(5)
C36 N5 C35 O4 3.7(7)
